data_4508544
loop_
_publ_author_name
'Buist, Amanda R.'
'Kennedy, Alan R.'
'Shankland, Kenneth'
'Shankland, Norman'
'Spillman, Mark J.'

_publ_section_title
;
 Salt Forms of Amides: Protonation and Polymorphism of Carbamazepine and
 Cytenamide
;
_journal_issue 11
_journal_name_full 'Crystal Growth &amp; Design'
_journal_page_first 5121
_journal_paper_doi 10.1021/cg401341y
_journal_volume 13
_journal_year 2013
_chemical_formula_sum 'C15 H13 Cl N2 O'
_chemical_formula_weight 272.72
_chemical_name_systematic
;
 ?
;
_space_group_IT_number 33
_symmetry_cell_setting orthorhombic
_symmetry_space_group_name_Hall 'P 2c -2n'
_symmetry_space_group_name_H-M 'P n a 21'
_atom_sites_solution_hydrogens geom
_atom_sites_solution_primary direct
_atom_sites_solution_secondary difmap
_audit_creation_method SHELXL-97
_cell_angle_alpha 90.00
_cell_angle_beta 90.00
_cell_angle_gamma 90.00
_cell_formula_units_Z 4
_cell_length_a 14.1099(3)
_cell_length_b 17.4778(3)
_cell_length_c 5.3403(2)
_cell_measurement_reflns_used 4814
_cell_measurement_temperature 123(2)
_cell_measurement_theta_max 29.6928
_cell_measurement_theta_min 3.4900
_cell_volume 1316.97(6)
_computing_structure_refinement 'SHELXL-97 (Sheldrick, 2008)'
_diffrn_ambient_temperature 123(2)
_diffrn_measured_fraction_theta_full 0.996
_diffrn_measured_fraction_theta_max 0.911
_diffrn_measurement_device_type 'Oxford Diffraction Xcalibur E'
_diffrn_measurement_method 'omega scans'
_diffrn_radiation_monochromator graphite
_diffrn_radiation_source 'fine-focus sealed tube'
_diffrn_radiation_type MoK\a
_diffrn_radiation_wavelength 0.71073
_diffrn_reflns_av_R_equivalents 0.0218
_diffrn_reflns_av_sigmaI/netI 0.0302
_diffrn_reflns_limit_h_max 12
_diffrn_reflns_limit_h_min -19
_diffrn_reflns_limit_k_max 23
_diffrn_reflns_limit_k_min -22
_diffrn_reflns_limit_l_max 5
_diffrn_reflns_limit_l_min -7
_diffrn_reflns_number 7785
_diffrn_reflns_theta_full 27.00
_diffrn_reflns_theta_max 29.76
_diffrn_reflns_theta_min 3.71
_exptl_absorpt_coefficient_mu 0.283
_exptl_absorpt_correction_T_max 1.00000
_exptl_absorpt_correction_T_min 0.92533
_exptl_absorpt_correction_type multi-scan
_exptl_absorpt_process_details
;
CrysAlisPro, Oxford Diffraction Ltd.,
Version 1.171.34.40 (release 27-08-2010 CrysAlis171 .NET)
(compiled Aug 27 2010,11:50:40)
Empirical absorption correction using spherical harmonics,
 implemented in SCALE3 ABSPACK scaling algorithm.
;
_exptl_crystal_colour colourless
_exptl_crystal_density_diffrn 1.375
_exptl_crystal_density_method 'not measured'
_exptl_crystal_description 'fragment from large rod'
_exptl_crystal_F_000 568
_exptl_crystal_size_max 0.40
_exptl_crystal_size_mid 0.20
_exptl_crystal_size_min 0.10
_refine_diff_density_max 0.230
_refine_diff_density_min -0.204
_refine_diff_density_rms 0.042
_refine_ls_abs_structure_details 'Flack H D (1983), Acta Cryst. A39, 876-881'
_refine_ls_abs_structure_Flack -0.03(5)
_refine_ls_extinction_coef 0.0089(12)
_refine_ls_extinction_expression Fc^*^=kFc[1+0.001xFc^2^\l^3^/sin(2\q)]^-1/4^
_refine_ls_extinction_method SHELXL
_refine_ls_goodness_of_fit_ref 1.047
_refine_ls_hydrogen_treatment mixed
_refine_ls_matrix_type full
_refine_ls_number_parameters 185
_refine_ls_number_reflns 3083
_refine_ls_number_restraints 1
_refine_ls_restrained_S_all 1.047
_refine_ls_R_factor_all 0.0345
_refine_ls_R_factor_gt 0.0303
_refine_ls_shift/su_max 0.001
_refine_ls_shift/su_mean 0.000
_refine_ls_structure_factor_coef Fsqd
_refine_ls_weighting_details 'calc w=1/[\s^2^(Fo^2^)+(0.0304P)^2^+0.3036P] where P=(Fo^2^+2Fc^2^)/3'
_refine_ls_weighting_scheme calc
_refine_ls_wR_factor_gt 0.0686
_refine_ls_wR_factor_ref 0.0714
_reflns_number_gt 2857
_reflns_number_total 3083
_reflns_threshold_expression I>2\s(I)
_cod_data_source_file cg401341y_si_002.cif
_cod_data_source_block amanda_cbz
_cod_original_sg_symbol_H-M Pna21
_cod_database_code 4508544

loop_
_symmetry_equiv_pos_as_xyz
'x, y, z'
'-x, -y, z+1/2'
'-x+1/2, y+1/2, z+1/2'
'x+1/2, -y+1/2, z'

loop_
_atom_site_label
_atom_site_type_symbol
_atom_site_fract_x
_atom_site_fract_y
_atom_site_fract_z
_atom_site_U_iso_or_equiv
_atom_site_adp_type
_atom_site_occupancy
_atom_site_symmetry_multiplicity
_atom_site_calc_flag
_atom_site_refinement_flags
Cl1 Cl 0.47865(3) 0.638861(19) 1.43510(9) 0.02370(10) Uani 1 1 d .
O1 O 0.34340(8) 0.63685(6) 1.0348(2) 0.0210(3) Uani 1 1 d .
N1 N 0.27336(9) 0.54393(7) 0.8111(3) 0.0165(3) Uani 1 1 d .
N2 N 0.41993(10) 0.52272(8) 0.9964(3) 0.0191(3) Uani 1 1 d .
C1 C 0.34666(10) 0.56719(8) 0.9486(3) 0.0161(3) Uani 1 1 d .
C2 C 0.19051(11) 0.59134(8) 0.7876(3) 0.0168(3) Uani 1 1 d .
C3 C 0.18941(13) 0.64983(9) 0.6124(3) 0.0213(3) Uani 1 1 d .
H3 H 0.2408 0.6562 0.4994 0.026 Uiso 1 1 calc R
C4 C 0.11211(12) 0.69911(9) 0.6044(4) 0.0238(4) Uani 1 1 d .
H4 H 0.1095 0.7386 0.4824 0.029 Uiso 1 1 calc R
C5 C 0.03892(12) 0.69037(10) 0.7751(4) 0.0246(4) Uani 1 1 d .
H5 H -0.0126 0.7254 0.7742 0.030 Uiso 1 1 calc R
C6 C 0.04016(11) 0.63122(9) 0.9466(5) 0.0243(3) Uani 1 1 d .
H6 H -0.0104 0.6263 1.0629 0.029 Uiso 1 1 calc R
C7 C 0.11514(10) 0.57821(8) 0.9517(4) 0.0189(3) Uani 1 1 d .
C8 C 0.10979(12) 0.51125(10) 1.1147(4) 0.0239(4) Uani 1 1 d .
H8 H 0.0758 0.5175 1.2669 0.029 Uiso 1 1 calc R
C9 C 0.14760(12) 0.44172(9) 1.0733(4) 0.0242(4) Uani 1 1 d .
H9 H 0.1344 0.4040 1.1966 0.029 Uiso 1 1 calc R
C10 C 0.20620(11) 0.41665(9) 0.8640(3) 0.0195(3) Uani 1 1 d .
C11 C 0.26637(11) 0.46532(9) 0.7307(3) 0.0171(3) Uani 1 1 d .
C12 C 0.32100(12) 0.44078(9) 0.5318(3) 0.0202(3) Uani 1 1 d .
H12 H 0.3600 0.4760 0.4437 0.024 Uiso 1 1 calc R
C13 C 0.31865(13) 0.36431(8) 0.4613(4) 0.0253(4) Uani 1 1 d .
H13 H 0.3567 0.3466 0.3265 0.030 Uiso 1 1 calc R
C14 C 0.26007(13) 0.31406(9) 0.5901(4) 0.0275(4) Uani 1 1 d .
H14 H 0.2578 0.2618 0.5418 0.033 Uiso 1 1 calc R
C15 C 0.20495(13) 0.33919(9) 0.7875(4) 0.0266(4) Uani 1 1 d .
H15 H 0.1655 0.3038 0.8735 0.032 Uiso 1 1 calc R
H1N H 0.4201(13) 0.4783(11) 0.960(5) 0.028(5) Uiso 1 1 d .
H2N H 0.4646(15) 0.5420(11) 1.091(4) 0.028(5) Uiso 1 1 d .
H1H H 0.3899(17) 0.6436(13) 1.163(5) 0.050(7) Uiso 1 1 d .

loop_
_atom_site_aniso_label
_atom_site_aniso_U_11
_atom_site_aniso_U_22
_atom_site_aniso_U_33
_atom_site_aniso_U_23
_atom_site_aniso_U_13
_atom_site_aniso_U_12
Cl1 0.02449(19) 0.01884(15) 0.0278(2) -0.00433(17) -0.0062(2) -0.00003(14)
O1 0.0193(6) 0.0169(5) 0.0269(7) -0.0041(4) -0.0049(5) 0.0012(4)
N1 0.0142(6) 0.0146(6) 0.0207(7) -0.0013(5) 0.0014(6) 0.0008(5)
N2 0.0178(7) 0.0164(6) 0.0231(9) -0.0030(5) -0.0028(6) 0.0016(5)
C1 0.0153(7) 0.0162(6) 0.0167(7) 0.0006(6) 0.0017(7) -0.0012(5)
C2 0.0151(7) 0.0156(7) 0.0197(8) -0.0024(6) -0.0034(6) 0.0013(6)
C3 0.0233(8) 0.0176(7) 0.0231(9) -0.0013(6) -0.0009(7) -0.0001(6)
C4 0.0273(9) 0.0166(7) 0.0274(10) 0.0007(7) -0.0081(8) 0.0010(6)
C5 0.0185(8) 0.0200(8) 0.0354(11) -0.0023(7) -0.0065(7) 0.0038(6)
C6 0.0157(7) 0.0263(7) 0.0309(9) -0.0058(8) -0.0002(10) 0.0019(6)
C7 0.0153(7) 0.0205(6) 0.0209(8) -0.0025(7) -0.0020(7) 0.0002(5)
C8 0.0177(8) 0.0318(9) 0.0222(9) 0.0035(7) 0.0031(7) 0.0004(7)
C9 0.0197(8) 0.0258(8) 0.0271(10) 0.0104(7) 0.0005(7) -0.0018(7)
C10 0.0164(7) 0.0198(7) 0.0222(9) 0.0032(6) -0.0032(6) -0.0002(6)
C11 0.0163(7) 0.0147(7) 0.0202(9) -0.0003(5) -0.0043(7) 0.0005(6)
C12 0.0215(8) 0.0194(7) 0.0197(8) 0.0006(6) -0.0021(7) 0.0012(6)
C13 0.0308(9) 0.0218(7) 0.0232(10) -0.0047(7) -0.0052(9) 0.0056(6)
C14 0.0320(10) 0.0173(7) 0.0333(11) -0.0040(7) -0.0094(8) 0.0016(7)
C15 0.0232(9) 0.0194(8) 0.0373(11) 0.0061(7) -0.0051(8) -0.0036(7)

loop_
_atom_type_symbol
_atom_type_description
_atom_type_scat_dispersion_real
_atom_type_scat_dispersion_imag
_atom_type_scat_source
Cl Cl 0.1484 0.1585 'International Tables Vol C Tables 4.2.6.8 and 6.1.1.4'
O O 0.0106 0.0060 'International Tables Vol C Tables 4.2.6.8 and 6.1.1.4'
N N 0.0061 0.0033 'International Tables Vol C Tables 4.2.6.8 and 6.1.1.4'
C C 0.0033 0.0016 'International Tables Vol C Tables 4.2.6.8 and 6.1.1.4'
H H 0.0000 0.0000 'International Tables Vol C Tables 4.2.6.8 and 6.1.1.4'

loop_
_geom_angle_atom_site_label_1
_geom_angle_atom_site_label_2
_geom_angle_atom_site_label_3
_geom_angle
C1 O1 H1H 110.1(14)
C1 N1 C2 120.23(12)
C1 N1 C11 120.52(12)
C2 N1 C11 117.84(12)
C1 N2 H1N 121.8(15)
C1 N2 H2N 116.8(13)
H1N N2 H2N 121(2)
O1 C1 N2 120.69(14)
O1 C1 N1 116.92(13)
N2 C1 N1 122.39(13)
C3 C2 C7 122.42(15)
C3 C2 N1 119.55(14)
C7 C2 N1 117.98(14)
C2 C3 C4 119.11(17)
C2 C3 H3 120.4
C4 C3 H3 120.4
C5 C4 C3 119.74(16)
C5 C4 H4 120.1
C3 C4 H4 120.1
C6 C5 C4 120.61(16)
C6 C5 H5 119.7
C4 C5 H5 119.7
C5 C6 C7 121.02(18)
C5 C6 H6 119.5
C7 C6 H6 119.5
C2 C7 C6 116.89(16)
C2 C7 C8 123.01(14)
C6 C7 C8 120.03(16)
C9 C8 C7 127.25(17)
C9 C8 H8 116.4
C7 C8 H8 116.4
C8 C9 C10 128.49(16)
C8 C9 H9 115.8
C10 C9 H9 115.8
C11 C10 C15 116.34(15)
C11 C10 C9 123.53(14)
C15 C10 C9 120.13(15)
C12 C11 C10 122.82(14)
C12 C11 N1 119.13(14)
C10 C11 N1 118.02(14)
C11 C12 C13 119.61(16)
C11 C12 H12 120.2
C13 C12 H12 120.2
C14 C13 C12 119.26(17)
C14 C13 H13 120.4
C12 C13 H13 120.4
C15 C14 C13 120.79(16)
C15 C14 H14 119.6
C13 C14 H14 119.6
C14 C15 C10 121.16(16)
C14 C15 H15 119.4
C10 C15 H15 119.4

loop_
_geom_bond_atom_site_label_1
_geom_bond_atom_site_label_2
_geom_bond_distance
O1 C1 1.3024(16)
O1 H1H 0.95(3)
N1 C1 1.3319(19)
N1 C2 1.4385(19)
N1 C11 1.4428(19)
N2 C1 1.3184(19)
N2 H1N 0.80(2)
N2 H2N 0.88(2)
C2 C3 1.386(2)
C2 C7 1.397(2)
C3 C4 1.390(2)
C3 H3 0.9500
C4 C5 1.386(3)
C4 H4 0.9500
C5 C6 1.381(3)
C5 H5 0.9500
C6 C7 1.406(2)
C6 H6 0.9500
C7 C8 1.460(2)
C8 C9 1.346(2)
C8 H8 0.9500
C9 C10 1.458(2)
C9 H9 0.9500
C10 C11 1.397(2)
C10 C15 1.414(2)
C11 C12 1.381(2)
C12 C13 1.389(2)
C12 H12 0.9500
C13 C14 1.388(3)
C13 H13 0.9500
C14 C15 1.382(3)
C14 H14 0.9500
C15 H15 0.9500

loop_
_geom_torsion_atom_site_label_1
_geom_torsion_atom_site_label_2
_geom_torsion_atom_site_label_3
_geom_torsion_atom_site_label_4
_geom_torsion
C2 N1 C1 O1 -7.3(2)
C11 N1 C1 O1 -173.40(14)
C2 N1 C1 N2 173.03(15)
C11 N1 C1 N2 6.9(2)
C1 N1 C2 C3 82.91(19)
C11 N1 C2 C3 -110.58(17)
C1 N1 C2 C7 -94.46(18)
C11 N1 C2 C7 72.05(19)
C7 C2 C3 C4 2.3(2)
N1 C2 C3 C4 -174.98(14)
C2 C3 C4 C5 1.8(2)
C3 C4 C5 C6 -2.7(3)
C4 C5 C6 C7 -0.4(3)
C3 C2 C7 C6 -5.1(2)
N1 C2 C7 C6 172.15(15)
C3 C2 C7 C8 171.90(17)
N1 C2 C7 C8 -10.8(2)
C5 C6 C7 C2 4.2(3)
C5 C6 C7 C8 -172.98(17)
C2 C7 C8 C9 -28.5(3)
C6 C7 C8 C9 148.41(19)
C7 C8 C9 C10 3.0(3)
C8 C9 C10 C11 29.3(3)
C8 C9 C10 C15 -151.47(19)
C15 C10 C11 C12 1.1(2)
C9 C10 C11 C12 -179.58(15)
C15 C10 C11 N1 -176.87(15)
C9 C10 C11 N1 2.4(2)
C1 N1 C11 C12 -77.58(19)
C2 N1 C11 C12 115.96(17)
C1 N1 C11 C10 100.49(18)
C2 N1 C11 C10 -65.97(19)
C10 C11 C12 C13 -1.4(2)
N1 C11 C12 C13 176.57(15)
C11 C12 C13 C14 1.0(3)
C12 C13 C14 C15 -0.5(3)
C13 C14 C15 C10 0.2(3)
C11 C10 C15 C14 -0.5(2)
C9 C10 C15 C14 -179.84(16)
